data_1553756
loop_
_publ_author_name
'Shi, Qing'
'Li, Pinhua'
'Zhang, Yan'
'Wang, Lei'

_publ_section_title
;
 Visible light-induced tandem oxidative cyclization of 2-alkynylanilines
 with disulfides (diselenides) to 3-sulfenyl- and 3-selenylindoles under
 transition metal-free and photocatalyst-free conditions
;
_journal_issue 7
_journal_name_full 'Organic Chemistry Frontiers'
_journal_page_first 1322
_journal_paper_doi 10.1039/C7QO00152E
_journal_volume 4
_journal_year 2017
_chemical_formula_moiety 'C27 H21 N O2 S2'
_chemical_formula_sum 'C27 H21 N O2 S2'
_chemical_formula_weight 455.57
_space_group_IT_number 19
_space_group_name_Hall 'P 2ac 2ab'
_space_group_name_H-M_alt 'P 21 21 21'
_symmetry_cell_setting orthorhombic
_symmetry_space_group_name_Hall 'P 2ac 2ab'
_symmetry_space_group_name_H-M 'P 21 21 21'
_atom_sites_solution_hydrogens geom
_atom_sites_solution_primary direct
_atom_sites_solution_secondary difmap
_audit_creation_method SHELXL-97
_audit_update_record
;
2016-08-23 deposited with the CCDC.
2017-04-07 downloaded from the CCDC.
;
_cell_angle_alpha 90.00
_cell_angle_beta 90.00
_cell_angle_gamma 90.00
_cell_formula_units_Z 4
_cell_length_a 5.9608(4)
_cell_length_b 18.7773(9)
_cell_length_c 20.3817(11)
_cell_measurement_reflns_used 9958
_cell_measurement_temperature 296(2)
_cell_measurement_theta_max 26.9840
_cell_measurement_theta_min 3.1886
_cell_volume 2281.3(2)
_computing_cell_refinement 'Bruker SMART'
_computing_data_collection 'Bruker SMART APEX II'
_computing_data_reduction 'Bruker SAINT'
_computing_molecular_graphics 'Bruker SHELXTL'
_computing_publication_material 'Bruker SHELXTL'
_computing_structure_refinement 'SHELXL-97 (Sheldrick, 2008)'
_computing_structure_solution 'SHELXS-97 (Sheldrick, 2008)'
_diffrn_ambient_temperature 296(2)
_diffrn_measured_fraction_theta_full 0.998
_diffrn_measured_fraction_theta_max 0.998
_diffrn_measurement_device_type 'Bruker APEX II area detector'
_diffrn_measurement_method '\w scans'
_diffrn_radiation_monochromator graphite
_diffrn_radiation_source 'fine-focus sealed tube'
_diffrn_radiation_type MoK\a
_diffrn_radiation_wavelength 0.71073
_diffrn_reflns_av_R_equivalents 0.0351
_diffrn_reflns_av_unetI/netI 0.0214
_diffrn_reflns_limit_h_max 7
_diffrn_reflns_limit_h_min -7
_diffrn_reflns_limit_k_max 22
_diffrn_reflns_limit_k_min -22
_diffrn_reflns_limit_l_max 23
_diffrn_reflns_limit_l_min -24
_diffrn_reflns_number 24626
_diffrn_reflns_theta_full 25.00
_diffrn_reflns_theta_max 25.00
_diffrn_reflns_theta_min 2.95
_exptl_absorpt_coefficient_mu 0.258
_exptl_absorpt_correction_T_max 0.9796
_exptl_absorpt_correction_T_min 0.9746
_exptl_absorpt_correction_type multi-scan
_exptl_absorpt_process_details SADABS
_exptl_crystal_colour colorless
_exptl_crystal_density_diffrn 1.326
_exptl_crystal_density_method 'not measured'
_exptl_crystal_description block
_exptl_crystal_F_000 952
_exptl_crystal_size_max 0.10
_exptl_crystal_size_mid 0.10
_exptl_crystal_size_min 0.08
_refine_diff_density_max 0.129
_refine_diff_density_min -0.247
_refine_diff_density_rms 0.039
_refine_ls_abs_structure_details 'Flack H D (1983), Acta Cryst. A39, 876-881'
_refine_ls_abs_structure_Flack -0.02(7)
_refine_ls_extinction_method none
_refine_ls_goodness_of_fit_ref 1.026
_refine_ls_hydrogen_treatment mixed
_refine_ls_matrix_type full
_refine_ls_number_parameters 290
_refine_ls_number_reflns 4001
_refine_ls_number_restraints 0
_refine_ls_restrained_S_all 1.026
_refine_ls_R_factor_all 0.0410
_refine_ls_R_factor_gt 0.0337
_refine_ls_shift/su_max 0.001
_refine_ls_shift/su_mean 0.000
_refine_ls_structure_factor_coef Fsqd
_refine_ls_weighting_details 'calc w=1/[\s^2^(Fo^2^)+(0.0529P)^2^+0.2657P] where P=(Fo^2^+2Fc^2^)/3'
_refine_ls_weighting_scheme calc
_refine_ls_wR_factor_gt 0.0813
_refine_ls_wR_factor_ref 0.0861
_reflns_number_gt 3574
_reflns_number_total 4001
_reflns_threshold_expression >2sigma(I)
_cod_data_source_file c7qo00152e2.cif
_cod_data_source_block 20160510a2_0m
_cod_depositor_comments
;
The following automatic conversions were performed:

data name '__computing_data_collection' was replaced with
'_computing_data_collection'.

Automatic conversion script
Id: cif_correct_tags 6909 2019-04-08 15:41:33Z antanas 

The following automatic conversions were performed:

data item '_exptl_absorpt_correction_type' value 'Multi-scan' was
changed to 'multi-scan' in accordance with the
/home/saulius/struct/COD-crude-data/automatic-downloads/DataCite-retrospective/RSC/depositions/lib/dictionaries/cif_core.dic
dictionary named 'cif_core.dic' version 2.4.2 last updated on
2011-04-26.

data item '_symmetry_cell_setting' value 'Orthorhombic' was changed
to 'orthorhombic' in accordance with the
/home/saulius/struct/COD-crude-data/automatic-downloads/DataCite-retrospective/RSC/depositions/lib/dictionaries/cif_core.dic
dictionary named 'cif_core.dic' version 2.4.2 last updated on
2011-04-26.

Automatic conversion script
Id: cif_fix_values 6909 2019-04-08 15:41:33Z antanas 
;
_cod_database_code 1553756

loop_
_symmetry_equiv_pos_as_xyz
'x, y, z'
'-x+1/2, -y, z+1/2'
'-x, y+1/2, -z+1/2'
'x+1/2, -y+1/2, -z'

loop_
_atom_site_label
_atom_site_type_symbol
_atom_site_fract_x
_atom_site_fract_y
_atom_site_fract_z
_atom_site_U_iso_or_equiv
_atom_site_adp_type
_atom_site_occupancy
_atom_site_symmetry_multiplicity
_atom_site_calc_flag
_atom_site_refinement_flags
C1 C 0.3602(3) 0.88030(10) 0.70328(9) 0.0348(4) Uani 1 1 d .
C2 C 0.5042(4) 0.86304(11) 0.65403(9) 0.0398(5) Uani 1 1 d .
C3 C 0.4378(4) 0.79516(10) 0.62671(9) 0.0405(4) Uani 1 1 d .
C4 C 0.5247(5) 0.75508(13) 0.57487(10) 0.0551(6) Uani 1 1 d .
H4 H 0.6538 0.7692 0.5528 0.066 Uiso 1 1 calc R
C5 C 0.4118(6) 0.69389(13) 0.55766(12) 0.0643(7) Uani 1 1 d .
H5 H 0.4672 0.6657 0.5238 0.077 Uiso 1 1 calc R
C6 C 0.2186(6) 0.67357(12) 0.58962(12) 0.0628(8) Uani 1 1 d .
H6 H 0.1452 0.6324 0.5761 0.075 Uiso 1 1 calc R
C7 C 0.1302(5) 0.71229(10) 0.64105(11) 0.0537(6) Uani 1 1 d .
H7 H -0.0003 0.6982 0.6624 0.064 Uiso 1 1 calc R
C8 C 0.2467(4) 0.77374(10) 0.65940(9) 0.0402(5) Uani 1 1 d .
C9 C 0.3562(3) 0.94677(10) 0.74126(10) 0.0362(5) Uani 1 1 d .
C10 C 0.1763(4) 0.99420(11) 0.73642(12) 0.0522(6) Uani 1 1 d .
H10 H 0.0499 0.9819 0.7122 0.063 Uiso 1 1 calc R
C11 C 0.1863(5) 1.05930(12) 0.76761(14) 0.0637(7) Uani 1 1 d .
H11 H 0.0658 1.0905 0.7645 0.076 Uiso 1 1 calc R
C12 C 0.3721(5) 1.07859(12) 0.80325(13) 0.0574(6) Uani 1 1 d .
H12 H 0.3788 1.1231 0.8231 0.069 Uiso 1 1 calc R
C13 C 0.5468(4) 1.03214(12) 0.80933(12) 0.0518(6) Uani 1 1 d .
H13 H 0.6709 1.0446 0.8345 0.062 Uiso 1 1 calc R
C14 C 0.5409(4) 0.96650(11) 0.77831(10) 0.0436(5) Uani 1 1 d .
H14 H 0.6617 0.9355 0.7824 0.052 Uiso 1 1 calc R
C15 C 0.2738(4) 0.75925(11) 0.82401(10) 0.0445(5) Uani 1 1 d .
C16 C 0.3036(6) 0.68632(13) 0.81748(13) 0.0683(8) Uani 1 1 d .
H16 H 0.2141 0.6606 0.7886 0.082 Uiso 1 1 calc R
C17 C 0.4649(6) 0.65217(15) 0.85361(15) 0.0775(9) Uani 1 1 d .
H17 H 0.4826 0.6032 0.8491 0.093 Uiso 1 1 calc R
C18 C 0.5995(6) 0.68829(17) 0.89587(14) 0.0727(8) Uani 1 1 d .
C19 C 0.5717(6) 0.76181(17) 0.90165(14) 0.0802(9) Uani 1 1 d .
H19 H 0.6638 0.7875 0.9299 0.096 Uiso 1 1 calc R
C20 C 0.4091(5) 0.79687(13) 0.86591(13) 0.0638(7) Uani 1 1 d .
H20 H 0.3914 0.8459 0.8702 0.077 Uiso 1 1 calc R
C21 C 0.7846(7) 0.6510(2) 0.9343(2) 0.1196(15) Uani 1 1 d .
H21A H 0.7215 0.6125 0.9592 0.179 Uiso 1 1 calc R
H21B H 0.8544 0.6844 0.9636 0.179 Uiso 1 1 calc R
H21C H 0.8947 0.6327 0.9044 0.179 Uiso 1 1 calc R
C22 C 0.6043(4) 0.95635(11) 0.55404(11) 0.0459(5) Uani 1 1 d .
C23 C 0.7388(6) 1.00418(15) 0.52051(14) 0.0717(8) Uani 1 1 d .
H23 H 0.8803 1.0155 0.5366 0.086 Uiso 1 1 calc R
C24 C 0.6624(8) 1.03547(15) 0.46249(16) 0.0872(11) Uani 1 1 d .
H24 H 0.7526 1.0681 0.4405 0.105 Uiso 1 1 calc R
C25 C 0.4581(7) 1.01862(16) 0.43797(16) 0.0814(10) Uani 1 1 d .
H25 H 0.4103 1.0384 0.3985 0.098 Uiso 1 1 calc R
C26 C 0.3224(5) 0.97261(14) 0.47123(12) 0.0651(7) Uani 1 1 d .
H26 H 0.1807 0.9620 0.4549 0.078 Uiso 1 1 calc R
C27 C 0.3945(4) 0.94144(12) 0.52942(11) 0.0504(6) Uani 1 1 d .
H27 H 0.3003 0.9103 0.5518 0.060 Uiso 1 1 calc R
N1 N 0.1943(3) 0.82616(8) 0.70777(7) 0.0373(4) Uani 1 1 d .
O1 O -0.1019(3) 0.75316(10) 0.75997(9) 0.0678(5) Uani 1 1 d .
O2 O 0.0107(3) 0.86726(9) 0.81092(8) 0.0577(4) Uani 1 1 d .
S1 S 0.06704(9) 0.80275(3) 0.77845(3) 0.04412(15) Uani 1 1 d .
S2 S 0.72212(10) 0.91657(4) 0.62515(3) 0.05779(19) Uani 1 1 d .

loop_
_atom_site_aniso_label
_atom_site_aniso_U_11
_atom_site_aniso_U_22
_atom_site_aniso_U_33
_atom_site_aniso_U_23
_atom_site_aniso_U_13
_atom_site_aniso_U_12
C1 0.0387(11) 0.0337(9) 0.0320(10) 0.0029(8) -0.0067(8) -0.0022(9)
C2 0.0424(13) 0.0415(11) 0.0355(10) 0.0009(9) -0.0053(9) -0.0038(9)
C3 0.0501(12) 0.0390(10) 0.0325(9) 0.0002(9) -0.0082(10) 0.0033(10)
C4 0.0695(17) 0.0581(14) 0.0375(11) -0.0041(10) -0.0025(11) 0.0105(13)
C5 0.101(2) 0.0492(13) 0.0425(12) -0.0098(11) -0.0173(15) 0.0195(16)
C6 0.105(2) 0.0329(11) 0.0506(13) -0.0049(10) -0.0293(16) -0.0027(13)
C7 0.0779(18) 0.0332(10) 0.0501(13) 0.0054(10) -0.0166(12) -0.0119(11)
C8 0.0566(14) 0.0308(9) 0.0332(9) 0.0028(8) -0.0102(10) -0.0005(9)
C9 0.0390(11) 0.0326(9) 0.0370(11) -0.0004(8) -0.0061(9) 0.0001(9)
C10 0.0475(13) 0.0429(11) 0.0660(15) -0.0051(11) -0.0207(12) 0.0027(10)
C11 0.0606(16) 0.0413(12) 0.0891(19) -0.0137(13) -0.0196(15) 0.0174(12)
C12 0.0653(16) 0.0401(11) 0.0669(15) -0.0157(12) -0.0034(13) -0.0050(12)
C13 0.0497(14) 0.0515(13) 0.0542(13) -0.0150(11) -0.0142(12) -0.0077(12)
C14 0.0392(11) 0.0434(11) 0.0481(11) -0.0056(10) -0.0101(10) 0.0056(9)
C15 0.0562(14) 0.0410(11) 0.0363(10) 0.0058(9) 0.0109(10) 0.0014(11)
C16 0.097(2) 0.0431(13) 0.0651(16) 0.0004(12) -0.0126(15) 0.0018(15)
C17 0.104(2) 0.0534(15) 0.0747(19) 0.0148(14) 0.0032(19) 0.0198(17)
C18 0.0764(19) 0.081(2) 0.0604(16) 0.0351(15) 0.0114(15) 0.0189(18)
C19 0.089(2) 0.087(2) 0.0651(17) 0.0126(16) -0.0218(17) -0.009(2)
C20 0.0819(19) 0.0496(13) 0.0599(14) 0.0040(12) -0.0130(15) 0.0005(15)
C21 0.103(3) 0.143(3) 0.113(3) 0.065(3) -0.011(3) 0.031(3)
C22 0.0548(15) 0.0381(11) 0.0449(11) -0.0079(9) 0.0145(11) -0.0051(11)
C23 0.075(2) 0.0611(15) 0.0793(18) -0.0054(14) 0.0256(17) -0.0218(14)
C24 0.125(3) 0.0565(17) 0.080(2) 0.0174(16) 0.041(2) -0.016(2)
C25 0.115(3) 0.0614(17) 0.0678(17) 0.0191(15) 0.021(2) 0.022(2)
C26 0.0749(19) 0.0641(16) 0.0564(15) 0.0085(13) 0.0030(14) 0.0168(15)
C27 0.0559(16) 0.0479(12) 0.0474(12) 0.0030(10) 0.0044(11) -0.0014(11)
N1 0.0430(10) 0.0337(8) 0.0352(9) 0.0018(7) -0.0032(7) -0.0060(7)
O1 0.0554(11) 0.0728(11) 0.0753(11) 0.0045(9) 0.0059(9) -0.0255(9)
O2 0.0577(11) 0.0541(9) 0.0612(9) -0.0026(8) 0.0144(8) 0.0116(8)
S1 0.0419(3) 0.0437(3) 0.0467(3) 0.0024(2) 0.0062(2) -0.0021(3)
S2 0.0448(3) 0.0810(4) 0.0476(3) -0.0011(3) -0.0023(3) -0.0232(3)

loop_
_atom_type_symbol
_atom_type_description
_atom_type_scat_dispersion_real
_atom_type_scat_dispersion_imag
_atom_type_scat_source
C C 0.0033 0.0016 'International Tables Vol C Tables 4.2.6.8 and 6.1.1.4'
H H 0.0000 0.0000 'International Tables Vol C Tables 4.2.6.8 and 6.1.1.4'
N N 0.0061 0.0033 'International Tables Vol C Tables 4.2.6.8 and 6.1.1.4'
O O 0.0106 0.0060 'International Tables Vol C Tables 4.2.6.8 and 6.1.1.4'
S S 0.1246 0.1234 'International Tables Vol C Tables 4.2.6.8 and 6.1.1.4'

loop_
_geom_angle_atom_site_label_1
_geom_angle_atom_site_label_2
_geom_angle_atom_site_label_3
_geom_angle
C2 C1 N1 108.44(17)
C2 C1 C9 126.99(18)
N1 C1 C9 124.24(18)
C1 C2 C3 108.76(19)
C1 C2 S2 125.57(16)
C3 C2 S2 125.56(16)
C8 C3 C4 120.9(2)
C8 C3 C2 107.27(18)
C4 C3 C2 131.7(2)
C5 C4 C3 117.5(3)
C6 C5 C4 121.3(2)
C5 C6 C7 122.2(2)
C6 C7 C8 116.7(3)
C3 C8 C7 121.4(2)
C3 C8 N1 108.24(17)
C7 C8 N1 130.2(2)
C14 C9 C10 118.54(18)
C14 C9 C1 120.11(18)
C10 C9 C1 121.11(18)
C11 C10 C9 119.9(2)
C12 C11 C10 120.8(2)
C13 C12 C11 119.7(2)
C12 C13 C14 120.5(2)
C9 C14 C13 120.4(2)
C20 C15 C16 119.5(2)
C20 C15 S1 120.38(17)
C16 C15 S1 120.1(2)
C17 C16 C15 120.0(3)
C18 C17 C16 121.4(3)
C17 C18 C19 118.5(3)
C17 C18 C21 121.6(3)
C19 C18 C21 119.8(3)
C20 C19 C18 120.7(3)
C15 C20 C19 119.8(2)
C27 C22 C23 118.6(3)
C27 C22 S2 124.85(18)
C23 C22 S2 116.5(2)
C22 C23 C24 120.1(3)
C25 C24 C23 120.5(3)
C24 C25 C26 119.9(3)
C25 C26 C27 120.5(3)
C22 C27 C26 120.4(2)
C1 N1 C8 107.25(17)
C1 N1 S1 123.68(13)
C8 N1 S1 120.57(13)
O2 S1 O1 120.93(12)
O2 S1 N1 106.39(9)
O1 S1 N1 105.25(10)
O2 S1 C15 108.55(10)
O1 S1 C15 109.53(11)
N1 S1 C15 104.99(10)
C2 S2 C22 102.90(10)

loop_
_geom_bond_atom_site_label_1
_geom_bond_atom_site_label_2
_geom_bond_distance
C1 C2 1.360(3)
C1 N1 1.421(2)
C1 C9 1.469(3)
C2 C3 1.446(3)
C2 S2 1.745(2)
C3 C8 1.380(3)
C3 C4 1.397(3)
C4 C5 1.377(4)
C5 C6 1.377(4)
C6 C7 1.380(4)
C7 C8 1.397(3)
C8 N1 1.428(3)
C9 C14 1.385(3)
C9 C10 1.398(3)
C10 C11 1.379(3)
C11 C12 1.373(4)
C12 C13 1.364(4)
C13 C14 1.386(3)
C15 C20 1.371(3)
C15 C16 1.387(3)
C15 S1 1.746(2)
C16 C17 1.370(4)
C17 C18 1.359(4)
C18 C19 1.396(4)
C18 C21 1.523(4)
C19 C20 1.380(4)
C22 C27 1.376(4)
C22 C23 1.384(3)
C22 S2 1.775(2)
C23 C24 1.397(5)
C24 C25 1.354(5)
C25 C26 1.364(4)
C26 C27 1.391(3)
N1 S1 1.6865(17)
O1 S1 1.4223(18)
O2 S1 1.4207(17)
